data_7024547
loop_
_publ_author_name
'Prescimone, Alessandro'
'Sanchez-Benitez, Javier'
'Kamenev, Konstantin K.'
'Moggach, Stephen A.'
'Warren, John E.'
'Lennie, Alistair R.'
'Murrie, Mark'
'Parsons, Simon'
'Brechin, Euan K.'

_publ_section_title
;
 High pressure studies of hydroxo-bridged Cu(II) dimers.
;
_journal_issue 1
_journal_name_full 'Dalton transactions (Cambridge, England : 2003)'
_journal_page_first 113
_journal_page_last 123
_journal_paper_doi 10.1039/b918287j
_journal_volume 39
_journal_year 2010
_chemical_compound_source 'Alessandro Prescimone'
_chemical_formula_moiety '[Cu2(OH)2(bipy)2][BF4]2'
_chemical_formula_sum 'C20 H18 B2 Cu2 F8 N4 O2'
_chemical_formula_weight 647.09
_space_group_IT_number 12
_symmetry_cell_setting monoclinic
_symmetry_space_group_name_Hall '-C 2y'
_symmetry_space_group_name_H-M 'C 1 2/m 1'
_atom_sites_solution_hydrogens geom
_atom_sites_solution_primary 'From ambient pressure structure'
_audit_creation_date 09-07-30
_audit_creation_method CRYSTALS_ver_12.86
_cell_angle_alpha 90
_cell_angle_beta 113.837(9)
_cell_angle_gamma 90
_cell_formula_units_Z 2
_cell_length_a 12.628(2)
_cell_length_b 14.716(3)
_cell_length_c 6.0524(6)
_cell_measurement_reflns_used 1568
_cell_measurement_temperature 300
_cell_measurement_theta_max 17
_cell_measurement_theta_min 4
_cell_volume 1028.8(3)
_computing_cell_refinement 'Apex2 (Bruker AXS, 2006)'
_computing_data_collection 'Apex2 (Bruker AXS, 2006)'
_computing_data_reduction 'Apex2 (Bruker AXS, 2006)'
_computing_molecular_graphics 'CAMERON (Watkin et al., 1996)'
_computing_publication_material 'CRYSTALS (Betteridge et al., 2003)'
_computing_structure_refinement 'CRYSTALS (Betteridge et al., 2003)'
_computing_structure_solution 'SHELXS 86 (Sheldrick, 1986)'
_diffrn_ambient_pressure 2250000
_diffrn_ambient_temperature 300
_diffrn_measured_fraction_theta_full 0.631
_diffrn_measured_fraction_theta_max 0.575
_diffrn_measurement_device 'Bruker SMART APEX-II on Station 9.8, SRS'
_diffrn_measurement_device_type Area
_diffrn_measurement_method \w
_diffrn_radiation_monochromator silicon
_diffrn_radiation_type Synchrotron
_diffrn_radiation_wavelength 0.47670
_diffrn_reflns_av_R_equivalents 0.039
_diffrn_reflns_limit_h_max 14
_diffrn_reflns_limit_h_min -14
_diffrn_reflns_limit_k_max 16
_diffrn_reflns_limit_k_min -15
_diffrn_reflns_limit_l_max 7
_diffrn_reflns_limit_l_min -7
_diffrn_reflns_number 2258
_diffrn_reflns_theta_full 14.494
_diffrn_reflns_theta_max 17.462
_diffrn_reflns_theta_min 3.026
_diffrn_standards_number 0
_exptl_absorpt_coefficient_mu 2.171
_exptl_absorpt_correction_T_max 0.80
_exptl_absorpt_correction_T_min 0.59
_exptl_absorpt_correction_type multi-scan
_exptl_absorpt_process_details 'SADABS (Siemens, 1996)'
_exptl_crystal_colour green
_exptl_crystal_density_diffrn 2.089
_exptl_crystal_density_method 'not measured'
_exptl_crystal_description block
_exptl_crystal_F_000 644
_exptl_crystal_size_max 0.15
_exptl_crystal_size_mid 0.13
_exptl_crystal_size_min 0.10
_refine_diff_density_max 0.36
_refine_diff_density_min -0.44
_refine_ls_extinction_method None
_refine_ls_goodness_of_fit_ref 1.0131
_refine_ls_hydrogen_treatment constr
_refine_ls_matrix_type full
_refine_ls_number_parameters 94
_refine_ls_number_reflns 633
_refine_ls_number_restraints 2
_refine_ls_R_factor_all 0.0405
_refine_ls_R_factor_gt 0.0330
_refine_ls_shift/su_max 0.000071
_refine_ls_structure_factor_coef Fsqd
_refine_ls_weighting_details
;
Method, part 1, Chebychev polynomial, (Watkin, 1994, Prince, 1982)
[weight] = 1.0/[A~0~*T~0~(x)+A~1~*T~1~(x) ... +A~n-1~]*T~n-1~(x)]
where A~i~ are the Chebychev coefficients listed below and x= Fcalc/Fmax
Method = Robust Weighting (Prince, 1982)
W = [weight] * [1-(deltaF/6*sigmaF)^2^]^2^
A~i~ are:
45.9 55.0 23.3
;
_refine_ls_weighting_scheme calc
_refine_ls_wR_factor_all 0.0727
_refine_ls_wR_factor_gt 0.0673
_refine_ls_wR_factor_ref 0.0727
_reflns_limit_h_max 13
_reflns_limit_h_min -14
_reflns_limit_k_max 16
_reflns_limit_k_min 0
_reflns_limit_l_max 7
_reflns_limit_l_min 0
_reflns_number_gt 552
_reflns_number_total 646
_reflns_threshold_expression I>2.0\s(I)
_oxford_diffrn_Wilson_B_factor 0.00
_oxford_diffrn_Wilson_scale 0.00
_oxford_refine_ls_r_factor_ref 0.0405
_oxford_refine_ls_scale 0.985(9)
_oxford_reflns_number_all 633
_oxford_reflns_threshold_expression_ref I>-10.0\s(I)
_oxford_structure_analysis_title 'cubf04 in C2/m'
_cod_data_source_file b918287j.txt
_cod_data_source_block cubf04
_cod_depositor_comments
;
The following automatic conversions were performed:

'_symmetry_cell_setting' value 'Monoclinic' changed to 'monoclinic'
according to /home/saulius/struct/CIF-dictionaries/cif_core.dic
dictionary named 'cif_core.dic' version 2.4.2 from 2011-04-26.

Automatic conversion script
Id: cif_fix_values 1891 2012-01-12 08:04:46Z andrius 
;
_cod_original_sg_symbol_H-M 'C 1 2/m 1 '
_cod_database_code 7024547

loop_
_symmetry_equiv_pos_as_xyz
x,y,z
-x,-y,-z
x+1/2,y+1/2,z
-x+1/2,-y+1/2,-z
-x,y,-z
x,-y,z
-x+1/2,y+1/2,-z
x+1/2,-y+1/2,z

loop_
_atom_site_label
_atom_site_type_symbol
_atom_site_fract_x
_atom_site_fract_y
_atom_site_fract_z
_atom_site_U_iso_or_equiv
_atom_site_occupancy
_atom_site_adp_type
_atom_site_refinement_flags_posn
_atom_site_refinement_flags_adp
Cu1 Cu 0.0000 0.09658(5) 0.5000 0.0222 1.0000 Uani S T
N1 N 0.0562(3) 0.1973(2) 0.7330(5) 0.0208 1.0000 Uani . .
C1 C 0.0338(3) 0.2810(3) 0.6315(6) 0.0170 1.0000 Uani . .
C2 C 0.1343(4) 0.3507(3) 1.0151(7) 0.0297 1.0000 Uani . .
C3 C 0.0734(4) 0.3593(3) 0.7687(7) 0.0243 1.0000 Uani . .
C4 C 0.1136(4) 0.1905(3) 0.9722(7) 0.0265 1.0000 Uani . .
C5 C 0.1539(4) 0.2662(3) 1.1192(7) 0.0278 1.0000 Uani . .
O10 O -0.0467(4) 0.000000(7) 0.2702(6) 0.0289 1.0000 Uani S T
B6 B 0.2512(6) 0.0000 0.4263(10) 0.0225 1.0000 Uani S T
F1 F 0.1986(2) 0.07799(17) 0.4671(4) 0.0327 1.0000 Uani . .
F3 F 0.2419(3) 0.0000 0.1891(5) 0.0311 1.0000 Uani S T
F4 F 0.3676(3) 0.0000 0.5849(6) 0.0311 1.0000 Uani S T
H21 H 0.1638 0.4010 1.1091 0.0371 1.0000 Uiso R .
H31 H 0.0597 0.4157 0.6961 0.0314 1.0000 Uiso R .
H41 H 0.1266 0.1340 1.0387 0.0348 1.0000 Uiso R .
H51 H 0.1934 0.2601 1.2833 0.0332 1.0000 Uiso R .
H101 H -0.0838 0.0000 0.1270 0.0425 1.0000 Uiso RS .

loop_
_atom_site_aniso_label
_atom_site_aniso_U_11
_atom_site_aniso_U_22
_atom_site_aniso_U_33
_atom_site_aniso_U_23
_atom_site_aniso_U_13
_atom_site_aniso_U_12
Cu1 0.0255(5) 0.0154(5) 0.0216(4) 0.0000 0.0052(3) 0.0000
N1 0.025(2) 0.019(2) 0.0208(15) 0.0019(12) 0.0110(15) 0.0016(11)
C1 0.010(2) 0.022(3) 0.0187(17) -0.0010(14) 0.0055(16) 0.0014(12)
C2 0.025(3) 0.039(3) 0.0252(18) -0.0102(18) 0.0102(19) -0.0042(16)
C3 0.027(3) 0.020(3) 0.0266(18) 0.0019(15) 0.0121(18) 0.0036(14)
C4 0.031(3) 0.028(3) 0.0215(17) 0.0074(16) 0.0115(18) 0.0084(15)
C5 0.020(3) 0.045(3) 0.0141(16) -0.0006(16) 0.0026(17) 0.0016(16)
O10 0.035(3) 0.022(3) 0.0210(18) 0.0000 0.0020(18) 0.0000
B6 0.031(5) 0.016(4) 0.019(3) 0.0000 0.009(3) 0.0000
F1 0.0307(17) 0.0305(19) 0.0326(12) -0.0032(10) 0.0084(11) 0.0049(9)
F3 0.035(2) 0.034(3) 0.0188(14) 0.0000 0.0054(15) 0.0000
F4 0.029(2) 0.030(3) 0.0278(16) 0.0000 0.0044(16) 0.0000

loop_
_atom_type_symbol
_atom_type_scat_dispersion_real
_atom_type_scat_dispersion_imag
_atom_type_scat_Cromer_Mann_a1
_atom_type_scat_Cromer_Mann_b1
_atom_type_scat_Cromer_Mann_a2
_atom_type_scat_Cromer_Mann_b2
_atom_type_scat_Cromer_Mann_a3
_atom_type_scat_Cromer_Mann_b3
_atom_type_scat_Cromer_Mann_a4
_atom_type_scat_Cromer_Mann_b4
_atom_type_scat_Cromer_Mann_c
_atom_type_scat_source
C 0.0000 0.0000 2.3100 20.8439 1.0200 10.2075 1.5886 0.5687 0.8650 51.6512 0.2156 'International Tables Vol C 4.2.6.8 and 6.1.1.4'
H 0.0000 0.0000 0.4930 10.5109 0.3229 26.1257 0.1402 3.1424 0.0408 57.7998 0.0030 'International Tables Vol C 4.2.6.8 and 6.1.1.4'
N 0.0010 0.0010 12.2126 0.0057 3.1322 9.8933 2.0125 28.9975 1.1663 0.5826 -11.5290 'International Tables Vol C 4.2.6.8 and 6.1.1.4'
O 0.0030 0.0030 3.0485 13.2771 2.2868 5.7011 1.5463 0.3239 0.8670 32.9089 0.2508 'International Tables Vol C 4.2.6.8 and 6.1.1.4'
B 0.0000 0.0000 2.0545 23.2185 1.3326 1.0210 1.0979 60.3498 0.7068 0.1403 -0.1932 'International Tables Vol C 4.2.6.8 and 6.1.1.4'
F 0.0060 0.0040 3.5392 10.2825 2.6412 4.2944 1.5170 0.2615 1.0243 26.1476 0.2776 'International Tables Vol C 4.2.6.8 and 6.1.1.4'
Cu 0.2890 0.6150 13.3380 3.5828 7.1676 0.2470 5.6158 11.3966 1.6735 64.8126 1.1910 'International Tables Vol C 4.2.6.8 and 6.1.1.4'

loop_
_geom_angle_atom_site_label_1
_geom_angle_site_symmetry_1
_geom_angle_atom_site_label_2
_geom_angle_atom_site_label_3
_geom_angle_site_symmetry_3
_geom_angle
_geom_angle_publ_flag
F1 5_556 Cu1 N1 5_556 93.12(11) yes
F1 5_556 Cu1 O10 2_556 83.67(14) yes
N1 5_556 Cu1 O10 2_556 176.68(15) yes
F1 5_556 Cu1 N1 . 95.93(11) yes
N1 5_556 Cu1 N1 . 82.37(18) yes
O10 2_556 Cu1 N1 . 97.07(12) yes
F1 5_556 Cu1 O10 . 87.37(14) yes
N1 5_556 Cu1 O10 . 97.07(12) yes
O10 2_556 Cu1 O10 . 83.67(16) yes
N1 . Cu1 O10 . 176.68(15) yes
F1 5_556 Cu1 F1 . 167.96(12) yes
N1 5_556 Cu1 F1 . 95.93(11) yes
O10 2_556 Cu1 F1 . 87.37(14) yes
N1 . Cu1 F1 . 93.12(11) yes
O10 . Cu1 F1 . 83.67(13) yes
Cu1 . N1 C1 . 114.3(2) yes
Cu1 . N1 C4 . 126.9(3) yes
C1 . N1 C4 . 118.8(3) yes
C1 5_556 C1 N1 . 114.5(2) yes
C1 5_556 C1 C3 . 123.9(2) yes
N1 . C1 C3 . 121.6(3) yes
C3 . C2 C5 . 119.9(4) yes
C3 . C2 H21 . 120.4 no
C5 . C2 H21 . 119.7 no
C1 . C3 C2 . 118.5(4) yes
C1 . C3 H31 . 120.6 no
C2 . C3 H31 . 120.9 no
N1 . C4 C5 . 122.2(4) yes
N1 . C4 H41 . 118.0 no
C5 . C4 H41 . 119.8 no
C4 . C5 C2 . 118.8(4) yes
C4 . C5 H51 . 120.9 no
C2 . C5 H51 . 120.3 no
Cu1 2_556 O10 Cu1 . 96.33(16) yes
Cu1 2_556 O10 H101 . 131.4 no
Cu1 . O10 H101 . 131.4 no
F1 6_555 B6 F1 . 110.5(5) ye

loop_
_geom_bond_atom_site_label_1
_geom_bond_atom_site_label_2
_geom_bond_site_symmetry_2
_geom_bond_distance
_geom_bond_publ_flag
Cu1 F1 5_556 2.609(3) yes
Cu1 N1 5_556 1.970(3) yes
Cu1 O10 2_556 1.908(2) yes
Cu1 N1 . 1.970(3) yes
Cu1 O10 . 1.908(2) yes
Cu1 F1 . 2.609(3) yes
N1 C1 . 1.353(5) yes
N1 C4 . 1.335(5) yes
C1 C1 5_556 1.472(7) yes
C1 C3 . 1.391(6) yes
C2 C3 . 1.380(5) yes
C2 C5 . 1.371(7) yes
C2 H21 . 0.916 no
C3 H31 . 0.922 no
C4 C5 . 1.387(6) yes
C4 H41 . 0.909 no
C5 H51 . 0.918 no
O10 H101 . 0.801 no
B6 F1 6_555 1.397(4) yes
B6 F1 . 1.397(4) yes
B6 F3 . 1.392(6) yes
B6 F4 . 1.394(8) yes
